data_4063305
_space_group_IT_number 2
_symmetry_space_group_name_Hall '-P 1'
_symmetry_space_group_name_H-M 'P -1'

loop_
_publ_author_name
'Seung-Hyun Kang'
'Joon Soo Han'
'Weon Cheol Lim'
'Il Nam Jung'
'Myong Euy Lee'
'Bok Ryul Yoo'

_publ_section_title
;
 Double Silylation of Olefin with HSiCl3 in the Presence of Bu4PCl. New
 Synthetic Method for \a,\b-Bis(trichlorosilyl)alkanes
;
_journal_issue 2
_journal_name_full Organometallics
_journal_page_first 318
_journal_page_last 319
_journal_volume 25
_journal_year 2006
_chemical_formula_sum 'C7 H6 Cl3 Si'
_chemical_formula_weight 224.56
_chemical_name_common 1R(S),2S(R)-1,2-Bis(trichlorosilyl)-1,2-diphenylethane
_chemical_name_systematic
; 
 ?
;
_atom_sites_solution_hydrogens geom
_atom_sites_solution_primary direct
_atom_sites_solution_secondary difmap
_audit_creation_method SHELXL-97
_cell_angle_alpha 79.85(2)
_cell_angle_beta 71.86(2)
_cell_angle_gamma 68.32(2)
_cell_formula_units_Z 2
_cell_length_a 6.4332(15)
_cell_length_b 8.6245(15)
_cell_length_c 9.584(2)
_cell_measurement_temperature 293(2)
_cell_volume 468.47(17)
_computing_structure_refinement 'SHELXL-97 (Sheldrick, 1997)'
_computing_structure_solution 'SHELXS-97 (Sheldrick, 1990)'
_diffrn_ambient_temperature 293(2)
_diffrn_measured_fraction_theta_full 0.766
_diffrn_measured_fraction_theta_max 0.766
_diffrn_radiation_monochromator graphite
_diffrn_radiation_source 'fine-focus sealed tube'
_diffrn_radiation_type MoK\a
_diffrn_radiation_wavelength 0.71073
_diffrn_reflns_av_R_equivalents 0.0644
_diffrn_reflns_av_sigmaI/netI 0.0297
_diffrn_reflns_limit_h_max 7
_diffrn_reflns_limit_h_min 0
_diffrn_reflns_limit_k_max 10
_diffrn_reflns_limit_k_min -10
_diffrn_reflns_limit_l_max 11
_diffrn_reflns_limit_l_min -11
_diffrn_reflns_number 1703
_diffrn_reflns_theta_full 26.96
_diffrn_reflns_theta_max 26.96
_diffrn_reflns_theta_min 2.24
_exptl_absorpt_coefficient_mu 1.037
_exptl_absorpt_correction_T_max 0.7260
_exptl_absorpt_correction_T_min 0.6045
_exptl_crystal_density_diffrn 1.592
_exptl_crystal_density_method 'not measured'
_exptl_crystal_F_000 226
_exptl_crystal_size_max 0.54
_exptl_crystal_size_mid 0.35
_exptl_crystal_size_min 0.33
_refine_diff_density_max 0.726
_refine_diff_density_min -0.368
_refine_diff_density_rms 0.143
_refine_ls_extinction_method none
_refine_ls_goodness_of_fit_ref 1.107
_refine_ls_hydrogen_treatment mixed
_refine_ls_matrix_type full
_refine_ls_number_parameters 100
_refine_ls_number_reflns 1546
_refine_ls_number_restraints 0
_refine_ls_restrained_S_all 1.107
_refine_ls_R_factor_all 0.0671
_refine_ls_R_factor_gt 0.0667
_refine_ls_shift/su_max 0.002
_refine_ls_shift/su_mean 0.000
_refine_ls_structure_factor_coef Fsqd
_refine_ls_weighting_details 'calc w=1/[\s^2^(Fo^2^)+(0.1305P)^2^+0.2200P] where P=(Fo^2^+2Fc^2^)/3'
_refine_ls_weighting_scheme calc
_refine_ls_wR_factor_gt 0.1794
_refine_ls_wR_factor_ref 0.1798
_reflns_number_gt 1532
_reflns_number_total 1546
_reflns_threshold_expression >2sigma(I)

loop_
_symmetry_equiv_pos_as_xyz
'x, y, z'
'-x, -y, -z'

loop_
_atom_site_label
_atom_site_type_symbol
_atom_site_fract_x
_atom_site_fract_y
_atom_site_fract_z
_atom_site_U_iso_or_equiv
_atom_site_adp_type
_atom_site_occupancy
_atom_site_symmetry_multiplicity
_atom_site_calc_flag
_atom_site_refinement_flags
Si1 Si 0.35989(18) 0.80439(13) 0.65487(11) 0.0465(3) Uani 1 1 d .
Cl1 Cl 0.1330(2) 0.83553(16) 0.85752(11) 0.0711(4) Uani 1 1 d .
Cl2 Cl 0.66587(19) 0.63582(13) 0.67970(13) 0.0667(4) Uani 1 1 d .
Cl3 Cl 0.2305(2) 0.70415(16) 0.54060(13) 0.0694(4) Uani 1 1 d .
C1 C 0.3922(6) 1.0101(4) 0.5677(4) 0.0437(8) Uani 1 1 d .
H1 H 0.2556 1.0707 0.5309 0.052 Uiso 1 1 calc R
C2 C 0.3820(6) 1.1137(4) 0.6841(4) 0.0455(8) Uani 1 1 d .
C3 C 0.1969(7) 1.2582(5) 0.7219(4) 0.0555(10) Uani 1 1 d .
H3 H 0.0766 1.2906 0.6773 0.067 Uiso 1 1 calc R
C4 C 0.1873(9) 1.3558(6) 0.8255(5) 0.0674(12) Uani 1 1 d .
H4 H 0.0615 1.4533 0.8499 0.081 Uiso 1 1 calc R
C5 C 0.3651(10) 1.3082(6) 0.8924(5) 0.0711(13) Uani 1 1 d .
H5 H 0.3616 1.3745 0.9604 0.085 Uiso 1 1 calc R
C6 C 0.5454(9) 1.1634(6) 0.8581(5) 0.0676(12) Uani 1 1 d .
H6 H 0.6628 1.1298 0.9054 0.081 Uiso 1 1 calc R
C7 C 0.5578(8) 1.0655(5) 0.7548(5) 0.0577(10) Uani 1 1 d .
H7 H 0.6833 0.9675 0.7323 0.069 Uiso 1 1 calc R

loop_
_atom_site_aniso_label
_atom_site_aniso_U_11
_atom_site_aniso_U_22
_atom_site_aniso_U_33
_atom_site_aniso_U_23
_atom_site_aniso_U_13
_atom_site_aniso_U_12
Si1 0.0541(6) 0.0454(6) 0.0395(6) -0.0026(4) -0.0119(4) -0.0168(4)
Cl1 0.0793(8) 0.0814(9) 0.0464(6) -0.0078(5) 0.0014(5) -0.0334(6)
Cl2 0.0672(7) 0.0518(6) 0.0745(8) 0.0027(5) -0.0266(5) -0.0097(5)
Cl3 0.0866(8) 0.0733(8) 0.0630(7) -0.0064(5) -0.0237(6) -0.0398(6)
C1 0.0516(19) 0.0379(17) 0.0377(16) -0.0025(13) -0.0116(15) -0.0110(14)
C2 0.058(2) 0.0426(18) 0.0328(16) -0.0031(13) -0.0084(14) -0.0160(15)
C3 0.060(2) 0.053(2) 0.0432(19) -0.0077(16) -0.0078(17) -0.0099(18)
C4 0.084(3) 0.052(2) 0.052(2) -0.0165(18) -0.003(2) -0.013(2)
C5 0.108(4) 0.067(3) 0.043(2) -0.0171(19) -0.010(2) -0.037(3)
C6 0.091(3) 0.074(3) 0.049(2) -0.007(2) -0.029(2) -0.030(2)
C7 0.070(3) 0.051(2) 0.051(2) -0.0086(17) -0.0211(19) -0.0139(19)

loop_
_atom_type_symbol
_atom_type_description
_atom_type_scat_dispersion_real
_atom_type_scat_dispersion_imag
_atom_type_scat_source
Si Si 0.0817 0.0704 'International Tables Vol C Tables 4.2.6.8 and 6.1.1.4'
Cl Cl 0.1484 0.1585 'International Tables Vol C Tables 4.2.6.8 and 6.1.1.4'
C C 0.0033 0.0016 'International Tables Vol C Tables 4.2.6.8 and 6.1.1.4'
H H 0.0000 0.0000 'International Tables Vol C Tables 4.2.6.8 and 6.1.1.4'

loop_
_geom_angle_atom_site_label_1
_geom_angle_atom_site_label_2
_geom_angle_atom_site_label_3
_geom_angle
_geom_angle_site_symmetry_1
_geom_angle_site_symmetry_3
C1 Si1 Cl3 112.88(12) . .
C1 Si1 Cl2 111.56(12) . .
Cl3 Si1 Cl2 108.74(7) . .
C1 Si1 Cl1 110.16(12) . .
Cl3 Si1 Cl1 105.82(7) . .
Cl2 Si1 Cl1 107.39(7) . .
C2 C1 C1 114.1(4) . 2_676
C2 C1 Si1 109.9(2) . .
C1 C1 Si1 112.9(3) 2_676 .
C3 C2 C7 118.5(4) . .
C3 C2 C1 120.3(3) . .
C7 C2 C1 121.2(3) . .
C2 C3 C4 121.0(4) . .
C5 C4 C3 119.8(4) . .
C6 C5 C4 119.4(4) . .
C5 C6 C7 121.4(4) . .
C6 C7 C2 119.9(4) . .

loop_
_geom_bond_atom_site_label_1
_geom_bond_atom_site_label_2
_geom_bond_distance
_geom_bond_site_symmetry_2
Si1 C1 1.879(4) .
Si1 Cl3 2.0181(15) .
Si1 Cl2 2.0249(16) .
Si1 Cl1 2.0258(15) .
C1 C2 1.520(5) .
C1 C1 1.555(7) 2_676
C2 C3 1.377(5) .
C2 C7 1.394(6) .
C3 C4 1.384(6) .
C4 C5 1.380(8) .
C5 C6 1.361(7) .
C6 C7 1.376(6) .

_cod_database_code 4063305
_journal_paper_doi 10.1021/om050880w
